data_7000407
loop_
_publ_author_name
'Rangheard, Claudine'
'Proriol, David'
'Olivier-Bourbigou, H\'el\`ene'
'Braunstein, Pierre'

_publ_section_title
;
 Direct synthesis of a new class of N,N,N ligands based on
 1,2-dihydro-1,10-phenanthroline backbone and their coordination to Pd
 complexes
;
_journal_issue 5
_journal_name_full 'Dalton Transactions'
_journal_page_first 770
_journal_page_last 772
_journal_paper_doi 10.1039/b817726k
_journal_year 2009
_chemical_formula_moiety 'C35 H26 Cl2 N4 Pd, 2(C H2 Cl2)'
_chemical_formula_sum 'C37 H30 Cl6 N4 Pd'
_chemical_formula_weight 849.75
_chemical_name_systematic
;
?
;
_space_group_IT_number 2
_symmetry_cell_setting triclinic
_symmetry_space_group_name_Hall '-P 1'
_symmetry_space_group_name_H-M 'P -1'
_atom_sites_solution_hydrogens geom
_atom_sites_solution_primary direct
_atom_sites_solution_secondary difmap
_audit_creation_method SHELXL-97
_cell_angle_alpha 80.351(2)
_cell_angle_beta 86.891(2)
_cell_angle_gamma 67.035(2)
_cell_formula_units_Z 2
_cell_length_a 10.9448(4)
_cell_length_b 12.9038(6)
_cell_length_c 13.8457(6)
_cell_measurement_reflns_used 24737
_cell_measurement_temperature 173(2)
_cell_measurement_theta_max 30.034
_cell_measurement_theta_min 0.998
_cell_volume 1774.84(13)
_computing_cell_refinement 'Denzo (Nonius B.V., 1998)'
_computing_data_collection 'Collect (Nonius B.V., 1998)'
_computing_data_reduction 'Denzo (Nonius B.V., 1998)'
_computing_molecular_graphics 'PLATON 98 (Spek, 1998)'
_computing_publication_material 'SHELXL-97 (Sheldrick, 1997)'
_computing_structure_refinement 'SHELXL-97 (Sheldrick, 1997)'
_computing_structure_solution 'SHELXS-97 (Sheldrick, 1997)'
_diffrn_ambient_temperature 173(2)
_diffrn_measured_fraction_theta_full 0.997
_diffrn_measured_fraction_theta_max 0.997
_diffrn_measurement_device_type KappaCCD
_diffrn_measurement_method 'phi and omega scans'
_diffrn_radiation_monochromator graphite
_diffrn_radiation_source 'fine-focus sealed tube'
_diffrn_radiation_type MoK\a
_diffrn_radiation_wavelength 0.71073
_diffrn_reflns_av_R_equivalents 0.0520
_diffrn_reflns_av_sigmaI/netI 0.0707
_diffrn_reflns_limit_h_max 13
_diffrn_reflns_limit_h_min -15
_diffrn_reflns_limit_k_max 17
_diffrn_reflns_limit_k_min -18
_diffrn_reflns_limit_l_max 18
_diffrn_reflns_limit_l_min -19
_diffrn_reflns_number 23285
_diffrn_reflns_theta_full 29.99
_diffrn_reflns_theta_max 29.99
_diffrn_reflns_theta_min 1.74
_exptl_absorpt_coefficient_mu 1.009
_exptl_absorpt_correction_T_max 0.87358
_exptl_absorpt_correction_T_min 0.73984
_exptl_absorpt_correction_type multi-scan
_exptl_absorpt_process_details 'MULscanABS in PLATON (Spek, 2003)'
_exptl_crystal_colour yellow
_exptl_crystal_density_diffrn 1.590
_exptl_crystal_density_method 'not measured'
_exptl_crystal_description plate
_exptl_crystal_F_000 856
_exptl_crystal_size_max 0.30
_exptl_crystal_size_mid 0.20
_exptl_crystal_size_min 0.10
_refine_diff_density_max 2.299
_refine_diff_density_min -1.899
_refine_diff_density_rms 0.120
_refine_ls_extinction_method none
_refine_ls_goodness_of_fit_ref 1.028
_refine_ls_hydrogen_treatment mixed
_refine_ls_matrix_type full
_refine_ls_number_parameters 438
_refine_ls_number_reflns 10318
_refine_ls_number_restraints 4
_refine_ls_restrained_S_all 1.058
_refine_ls_R_factor_all 0.1008
_refine_ls_R_factor_gt 0.0727
_refine_ls_shift/su_max 0.000
_refine_ls_shift/su_mean 0.000
_refine_ls_structure_factor_coef Fsqd
_refine_ls_weighting_details 'calc w=1/[\s^2^(Fo^2^)+(0.0493P)^2^+7.1641P] where P=(Fo^2^+2Fc^2^)/3'
_refine_ls_weighting_scheme calc
_refine_ls_wR_factor_gt 0.1460
_refine_ls_wR_factor_ref 0.1589
_reflns_number_gt 7839
_reflns_number_total 10318
_reflns_threshold_expression I>2sigma(I)
_cod_data_source_file b817726k.txt
_cod_data_source_block Complex9
_cod_depositor_comments
;
The following automatic conversions were performed:
'_symmetry_cell_setting' value 'Triclinic' changed to 'triclinic'
according to '/home/saulius/struct/CIF-dictionaries/cif_core.dic'
dictionary named 'cif_core.dic' version 2.4.1 from 2010-06-29.

Automatic conversion script
Id: cif_fix_enum 1527 2010-12-29 10:47:43Z saulius 
;
_cod_database_code 7000407

loop_
_symmetry_equiv_pos_as_xyz
'x, y, z'
'-x, -y, -z'

loop_
_atom_site_label
_atom_site_type_symbol
_atom_site_fract_x
_atom_site_fract_y
_atom_site_fract_z
_atom_site_U_iso_or_equiv
_atom_site_adp_type
_atom_site_occupancy
_atom_site_symmetry_multiplicity
_atom_site_calc_flag
_atom_site_refinement_flags
_atom_site_disorder_assembly
_atom_site_disorder_group
C1 C 0.7103(5) 0.4911(4) -0.1218(3) 0.0347(10) Uani 1 1 d . . .
H1 H 0.6331 0.5451 -0.1565 0.042 Uiso 1 1 calc R . .
C2 C 0.8292(5) 0.5085(5) -0.1349(4) 0.0412(12) Uani 1 1 d . . .
H2 H 0.8313 0.5735 -0.1776 0.049 Uiso 1 1 calc R . .
C3 C 0.9422(5) 0.4321(4) -0.0863(4) 0.0351(10) Uani 1 1 d . . .
H3 H 1.0232 0.4431 -0.0958 0.042 Uiso 1 1 calc R . .
C4 C 0.9371(4) 0.3363(4) -0.0218(3) 0.0284(9) Uani 1 1 d . . .
C5 C 1.0485(4) 0.2510(4) 0.0292(4) 0.0332(10) Uani 1 1 d . . .
H5 H 1.1323 0.2572 0.0229 0.040 Uiso 1 1 calc R . .
C6 C 1.0363(4) 0.1592(4) 0.0878(3) 0.0300(9) Uani 1 1 d . . .
H6 H 1.1128 0.1012 0.1202 0.036 Uiso 1 1 calc R . .
C7 C 0.9116(4) 0.1485(4) 0.1013(3) 0.0253(8) Uani 1 1 d . . .
C8 C 0.8972(4) 0.0490(4) 0.1618(3) 0.0276(9) Uani 1 1 d . . .
C9 C 0.7836(4) 0.0348(4) 0.1553(3) 0.0312(9) Uani 1 1 d . . .
H9 H 0.7763 -0.0313 0.1927 0.037 Uiso 1 1 calc R . .
C10 C 0.6654(4) 0.1170(4) 0.0921(3) 0.0291(9) Uani 1 1 d . . .
C11 C 0.8015(4) 0.2330(4) 0.0536(3) 0.0236(8) Uani 1 1 d . . .
C12 C 0.8124(4) 0.3254(4) -0.0105(3) 0.0246(8) Uani 1 1 d . . .
C13 C 0.6698(5) 0.0714(4) -0.0035(4) 0.0366(10) Uani 1 1 d . . .
H13A H 0.5864 0.1155 -0.0400 0.055 Uiso 1 1 calc R . .
H13B H 0.6818 -0.0089 0.0111 0.055 Uiso 1 1 calc R . .
H13C H 0.7440 0.0785 -0.0430 0.055 Uiso 1 1 calc R . .
C14 C 0.5429(4) 0.1263(4) 0.1548(3) 0.0343(10) Uani 1 1 d . . .
C15 C 0.4849(5) 0.0471(5) 0.1571(4) 0.0452(13) Uani 1 1 d . . .
H15 H 0.5159 -0.0112 0.1174 0.054 Uiso 1 1 calc R . .
C16 C 0.3795(5) 0.0574(6) 0.2205(4) 0.0530(16) Uani 1 1 d . . .
H16 H 0.3353 0.0066 0.2233 0.064 Uiso 1 1 calc R . .
C17 C 0.3388(5) 0.1403(6) 0.2789(4) 0.0521(16) Uani 1 1 d . . .
H17 H 0.2662 0.1476 0.3218 0.063 Uiso 1 1 calc R . .
C18 C 0.4052(4) 0.2141(5) 0.2748(4) 0.0407(12) Uani 1 1 d . . .
C19 C 0.3711(5) 0.3025(5) 0.3389(4) 0.0494(15) Uani 1 1 d . . .
C20 C 0.2566(7) 0.3308(8) 0.3956(6) 0.079(2) Uani 1 1 d . . .
H20 H 0.1993 0.2915 0.3946 0.095 Uiso 1 1 calc R . .
C21 C 0.2256(9) 0.4154(9) 0.4533(6) 0.101(3) Uani 1 1 d . . .
H21 H 0.1466 0.4337 0.4906 0.121 Uiso 1 1 calc R . .
C22 C 0.3054(10) 0.4722(7) 0.4575(6) 0.094(3) Uani 1 1 d . . .
H22 H 0.2831 0.5301 0.4973 0.113 Uiso 1 1 calc R . .
C23 C 0.4188(9) 0.4447(7) 0.4036(6) 0.082(2) Uani 1 1 d . . .
H23 H 0.4761 0.4838 0.4060 0.098 Uiso 1 1 calc R . .
C24 C 0.4510(7) 0.3600(6) 0.3452(5) 0.0621(18) Uani 1 1 d . . .
H24 H 0.5308 0.3417 0.3089 0.075 Uiso 1 1 calc R . .
C25 C 1.0089(4) -0.0384(4) 0.2241(3) 0.0276(9) Uani 1 1 d . . .
C26 C 1.0573(5) -0.1521(4) 0.2115(4) 0.0367(10) Uani 1 1 d . . .
H26 H 1.0223 -0.1752 0.1615 0.044 Uiso 1 1 calc R . .
C27 C 1.1571(5) -0.2306(4) 0.2733(4) 0.0431(12) Uani 1 1 d . . .
H27 H 1.1927 -0.3088 0.2661 0.052 Uiso 1 1 calc R . .
C28 C 1.2048(5) -0.1941(4) 0.3458(4) 0.0383(11) Uani 1 1 d . . .
H28 H 1.2726 -0.2471 0.3898 0.046 Uiso 1 1 calc R . .
C29 C 1.1525(4) -0.0789(4) 0.3536(3) 0.0277(9) Uani 1 1 d . . .
C30 C 1.1984(4) -0.0343(4) 0.4312(3) 0.0288(9) Uani 1 1 d . . .
C31 C 1.3288(5) -0.0870(4) 0.4680(4) 0.0363(10) Uani 1 1 d . . .
H31 H 1.3890 -0.1535 0.4448 0.044 Uiso 1 1 calc R . .
C32 C 1.3701(5) -0.0425(5) 0.5381(4) 0.0451(13) Uani 1 1 d . . .
H32 H 1.4589 -0.0784 0.5623 0.054 Uiso 1 1 calc R . .
C33 C 1.2833(6) 0.0537(5) 0.5731(4) 0.0472(14) Uani 1 1 d . . .
H33 H 1.3126 0.0840 0.6210 0.057 Uiso 1 1 calc R . .
C34 C 1.1538(6) 0.1057(5) 0.5384(4) 0.0420(12) Uani 1 1 d . . .
H34 H 1.0936 0.1713 0.5630 0.050 Uiso 1 1 calc R . .
C35 C 1.1119(4) 0.0621(4) 0.4678(3) 0.0323(10) Uani 1 1 d . . .
H35 H 1.0229 0.0983 0.4440 0.039 Uiso 1 1 calc R . .
C36 C 0.7070(6) -0.3441(5) 0.2682(5) 0.0519(14) Uani 1 1 d . . .
H36A H 0.7076 -0.3699 0.2047 0.062 Uiso 1 1 calc R . .
H36B H 0.7259 -0.4109 0.3206 0.062 Uiso 1 1 calc R . .
C37 C 0.8790(6) 0.2934(5) 0.2858(4) 0.0523(15) Uani 1 1 d D . .
H37A H 0.8328 0.3290 0.2219 0.063 Uiso 1 1 calc R A 1
H37B H 0.9540 0.2222 0.2758 0.063 Uiso 1 1 calc R A 1
N1 N 0.7019(3) 0.4019(3) -0.0627(3) 0.0257(7) Uani 1 1 d . . .
N2 N 0.6680(3) 0.2338(3) 0.0689(3) 0.0240(7) Uani 1 1 d . . .
N3 N 0.5063(4) 0.2055(3) 0.2124(3) 0.0327(8) Uani 1 1 d . . .
N4 N 1.0564(3) -0.0012(3) 0.2924(3) 0.0257(7) Uani 1 1 d . . .
Cl1 Cl 0.41472(11) 0.50604(10) -0.15529(8) 0.0353(3) Uani 1 1 d . . .
Cl2 Cl 0.36640(11) 0.30236(12) -0.01483(9) 0.0391(3) Uani 1 1 d . . .
Cl3 Cl 0.5507(2) -0.2428(2) 0.2861(2) 0.1076(8) Uani 1 1 d . . .
Cl4 Cl 0.8329(2) -0.2914(2) 0.26883(18) 0.0923(7) Uani 1 1 d . . .
Cl5 Cl 0.7767(4) 0.2613(4) 0.3625(4) 0.0808(6) Uani 0.50 1 d PD B 1
Cl6 Cl 0.9461(4) 0.3914(3) 0.3253(4) 0.0808(6) Uani 0.50 1 d PD B 1
Cl5B Cl 0.8072(4) 0.3044(4) 0.4060(3) 0.0808(6) Uani 0.50 1 d PD B 2
Cl6B Cl 0.9567(4) 0.3745(3) 0.2464(4) 0.0808(6) Uani 0.50 1 d PD B 2
Pd1 Pd 0.54189(3) 0.35890(3) -0.04012(2) 0.02588(10) Uani 1 1 d . . .
H2N H 0.637(6) 0.267(5) 0.119(4) 0.047(17) Uiso 1 1 d . . .

loop_
_atom_site_aniso_label
_atom_site_aniso_U_11
_atom_site_aniso_U_22
_atom_site_aniso_U_33
_atom_site_aniso_U_23
_atom_site_aniso_U_13
_atom_site_aniso_U_12
C1 0.033(2) 0.037(3) 0.033(2) 0.0029(19) -0.0012(19) -0.015(2)
C2 0.035(3) 0.042(3) 0.046(3) 0.008(2) 0.001(2) -0.020(2)
C3 0.030(2) 0.040(3) 0.041(3) -0.005(2) 0.0046(19) -0.022(2)
C4 0.025(2) 0.034(2) 0.030(2) -0.0061(18) 0.0047(17) -0.0159(18)
C5 0.020(2) 0.042(3) 0.039(2) -0.005(2) 0.0013(18) -0.0147(19)
C6 0.0188(19) 0.037(2) 0.033(2) -0.0030(19) -0.0014(16) -0.0103(17)
C7 0.0224(19) 0.035(2) 0.0217(19) -0.0067(17) 0.0016(15) -0.0140(17)
C8 0.026(2) 0.032(2) 0.026(2) -0.0056(17) -0.0014(16) -0.0125(18)
C9 0.030(2) 0.033(2) 0.032(2) 0.0002(18) -0.0044(18) -0.0168(19)
C10 0.028(2) 0.032(2) 0.032(2) -0.0005(18) -0.0040(17) -0.0184(18)
C11 0.0219(18) 0.031(2) 0.0217(18) -0.0048(16) -0.0001(15) -0.0142(17)
C12 0.0230(19) 0.031(2) 0.0234(19) -0.0069(16) 0.0026(15) -0.0136(17)
C13 0.035(2) 0.039(3) 0.042(3) -0.009(2) -0.004(2) -0.018(2)
C14 0.026(2) 0.047(3) 0.032(2) 0.010(2) -0.0090(18) -0.022(2)
C15 0.039(3) 0.059(3) 0.046(3) 0.007(3) -0.010(2) -0.032(3)
C16 0.040(3) 0.072(4) 0.055(3) 0.023(3) -0.015(3) -0.040(3)
C17 0.027(2) 0.068(4) 0.052(3) 0.024(3) -0.001(2) -0.021(3)
C18 0.023(2) 0.050(3) 0.034(2) 0.019(2) -0.0019(18) -0.009(2)
C19 0.038(3) 0.048(3) 0.036(3) 0.018(2) 0.011(2) 0.001(2)
C20 0.048(4) 0.100(6) 0.066(5) 0.003(4) 0.021(3) -0.013(4)
C21 0.076(6) 0.114(8) 0.070(5) -0.006(5) 0.044(5) 0.000(5)
C22 0.114(7) 0.067(5) 0.062(5) 0.003(4) 0.045(5) -0.002(5)
C23 0.113(7) 0.065(5) 0.067(5) -0.018(4) 0.039(5) -0.035(5)
C24 0.073(4) 0.055(4) 0.054(4) -0.007(3) 0.031(3) -0.025(3)
C25 0.026(2) 0.029(2) 0.028(2) -0.0033(17) 0.0020(16) -0.0105(17)
C26 0.036(2) 0.033(2) 0.041(3) -0.011(2) -0.004(2) -0.011(2)
C27 0.047(3) 0.030(3) 0.048(3) -0.009(2) -0.004(2) -0.007(2)
C28 0.033(2) 0.030(2) 0.043(3) 0.001(2) -0.003(2) -0.005(2)
C29 0.0233(19) 0.029(2) 0.029(2) 0.0016(17) 0.0001(16) -0.0106(17)
C30 0.028(2) 0.033(2) 0.028(2) 0.0041(17) -0.0017(17) -0.0170(18)
C31 0.031(2) 0.038(3) 0.036(2) 0.005(2) -0.0055(19) -0.012(2)
C32 0.041(3) 0.057(3) 0.038(3) 0.013(2) -0.018(2) -0.026(3)
C33 0.062(4) 0.061(4) 0.034(3) -0.002(2) -0.011(2) -0.041(3)
C34 0.050(3) 0.048(3) 0.036(3) -0.009(2) 0.003(2) -0.027(3)
C35 0.027(2) 0.037(2) 0.033(2) -0.0016(19) 0.0001(18) -0.0138(19)
C36 0.063(4) 0.050(3) 0.050(3) -0.011(3) 0.004(3) -0.028(3)
C37 0.058(4) 0.046(3) 0.040(3) -0.012(2) -0.009(3) -0.002(3)
N1 0.0229(16) 0.0306(19) 0.0236(17) -0.0043(14) 0.0000(13) -0.0105(15)
N2 0.0217(16) 0.0308(19) 0.0226(17) -0.0021(14) 0.0002(13) -0.0143(15)
N3 0.0238(18) 0.039(2) 0.0286(19) 0.0093(16) -0.0013(14) -0.0110(16)
N4 0.0218(16) 0.0269(18) 0.0269(18) 0.0001(14) -0.0017(13) -0.0093(14)
Cl1 0.0300(5) 0.0391(6) 0.0350(6) 0.0017(5) -0.0080(4) -0.0135(5)
Cl2 0.0267(5) 0.0567(8) 0.0370(6) 0.0051(5) -0.0054(4) -0.0237(5)
Cl3 0.0884(16) 0.0946(17) 0.120(2) -0.0403(15) 0.0405(14) -0.0101(13)
Cl4 0.1062(16) 0.1065(17) 0.1105(17) -0.0591(14) 0.0421(13) -0.0792(15)
Cl5 0.0606(10) 0.0664(12) 0.1038(17) 0.0024(12) 0.0142(12) -0.0205(9)
Cl6 0.0606(10) 0.0664(12) 0.1038(17) 0.0024(12) 0.0142(12) -0.0205(9)
Cl5B 0.0606(10) 0.0664(12) 0.1038(17) 0.0024(12) 0.0142(12) -0.0205(9)
Cl6B 0.0606(10) 0.0664(12) 0.1038(17) 0.0024(12) 0.0142(12) -0.0205(9)
Pd1 0.02054(15) 0.03447(19) 0.02373(16) -0.00171(12) -0.00178(11) -0.01275(13)

loop_
_atom_type_symbol
_atom_type_description
_atom_type_scat_dispersion_real
_atom_type_scat_dispersion_imag
_atom_type_scat_source
C C 0.0033 0.0016 'International Tables Vol C Tables 4.2.6.8 and 6.1.1.4'
H H 0.0000 0.0000 'International Tables Vol C Tables 4.2.6.8 and 6.1.1.4'
N N 0.0061 0.0033 'International Tables Vol C Tables 4.2.6.8 and 6.1.1.4'
Cl Cl 0.1484 0.1585 'International Tables Vol C Tables 4.2.6.8 and 6.1.1.4'
Pd Pd -0.9988 1.0072 'International Tables Vol C Tables 4.2.6.8 and 6.1.1.4'

loop_
_geom_angle_atom_site_label_1
_geom_angle_atom_site_label_2
_geom_angle_atom_site_label_3
_geom_angle
_geom_angle_site_symmetry_1
_geom_angle_site_symmetry_3
_geom_angle_publ_flag
N1 C1 C2 122.3(4) . . ?
N1 C1 H1 118.9 . . ?
C2 C1 H1 118.9 . . ?
C3 C2 C1 120.2(4) . . ?
C3 C2 H2 119.9 . . ?
C1 C2 H2 119.9 . . ?
C2 C3 C4 119.2(4) . . ?
C2 C3 H3 120.4 . . ?
C4 C3 H3 120.4 . . ?
C5 C4 C3 123.6(4) . . ?
C5 C4 C12 118.9(4) . . ?
C3 C4 C12 117.5(4) . . ?
C6 C5 C4 120.1(4) . . ?
C6 C5 H5 119.9 . . ?
C4 C5 H5 119.9 . . ?
C5 C6 C7 121.5(4) . . ?
C5 C6 H6 119.2 . . ?
C7 C6 H6 119.2 . . ?
C11 C7 C6 118.7(4) . . ?
C11 C7 C8 119.0(4) . . ?
C6 C7 C8 122.3(4) . . ?
C9 C8 C7 118.2(4) . . ?
C9 C8 C25 120.3(4) . . ?
C7 C8 C25 121.3(4) . . ?
C8 C9 C10 124.5(4) . . ?
C8 C9 H9 117.8 . . ?
C10 C9 H9 117.8 . . ?
N2 C10 C9 111.6(3) . . ?
N2 C10 C13 108.9(4) . . ?
C9 C10 C13 108.4(4) . . ?
N2 C10 C14 107.3(4) . . ?
C9 C10 C14 105.6(4) . . ?
C13 C10 C14 115.0(4) . . ?
C7 C11 C12 120.9(4) . . ?
C7 C11 N2 122.5(4) . . ?
C12 C11 N2 116.6(4) . . ?
N1 C12 C11 118.5(4) . . ?
N1 C12 C4 121.7(4) . . ?
C11 C12 C4 119.8(4) . . ?
C10 C13 H13A 109.5 . . ?
C10 C13 H13B 109.5 . . ?
H13A C13 H13B 109.5 . . ?
C10 C13 H13C 109.5 . . ?
H13A C13 H13C 109.5 . . ?
H13B C13 H13C 109.5 . . ?
N3 C14 C15 123.3(5) . . ?
N3 C14 C10 115.9(4) . . ?
C15 C14 C10 120.4(5) . . ?
C16 C15 C14 116.7(6) . . ?
C16 C15 H15 121.6 . . ?
C14 C15 H15 121.6 . . ?
C17 C16 C15 120.5(5) . . ?
C17 C16 H16 119.7 . . ?
C15 C16 H16 119.7 . . ?
C16 C17 C18 119.3(5) . . ?
C16 C17 H17 120.3 . . ?
C18 C17 H17 120.3 . . ?
N3 C18 C17 120.3(6) . . ?
N3 C18 C19 117.1(5) . . ?
C17 C18 C19 122.5(5) . . ?
C24 C19 C20 116.8(7) . . ?
C24 C19 C18 121.1(5) . . ?
C20 C19 C18 122.1(7) . . ?
C21 C20 C19 120.9(8) . . ?
C21 C20 H20 119.5 . . ?
C19 C20 H20 119.5 . . ?
C22 C21 C20 121.2(7) . . ?
C22 C21 H21 119.4 . . ?
C20 C21 H21 119.4 . . ?
C21 C22 C23 118.8(9) . . ?
C21 C22 H22 120.6 . . ?
C23 C22 H22 120.6 . . ?
C22 C23 C24 120.5(9) . . ?
C22 C23 H23 119.8 . . ?
C24 C23 H23 119.8 . . ?
C19 C24 C23 121.7(6) . . ?
C19 C24 H24 119.1 . . ?
C23 C24 H24 119.1 . . ?
N4 C25 C26 123.1(4) . . ?
N4 C25 C8 116.4(4) . . ?
C26 C25 C8 120.6(4) . . ?
C27 C26 C25 118.5(5) . . ?
C27 C26 H26 120.7 . . ?
C25 C26 H26 120.7 . . ?
C26 C27 C28 119.2(5) . . ?
C26 C27 H27 120.4 . . ?
C28 C27 H27 120.4 . . ?
C27 C28 C29 119.3(5) . . ?
C27 C28 H28 120.4 . . ?
C29 C28 H28 120.4 . . ?
N4 C29 C28 122.0(4) . . ?
N4 C29 C30 116.1(4) . . ?
C28 C29 C30 121.8(4) . . ?
C35 C30 C31 118.6(4) . . ?
C35 C30 C29 120.2(4) . . ?
C31 C30 C29 121.2(4) . . ?
C32 C31 C30 120.2(5) . . ?
C32 C31 H31 119.9 . . ?
C30 C31 H31 119.9 . . ?
C33 C32 C31 120.5(5) . . ?
C33 C32 H32 119.7 . . ?
C31 C32 H32 119.7 . . ?
C32 C33 C34 119.9(5) . . ?
C32 C33 H33 120.1 . . ?
C34 C33 H33 120.1 . . ?
C33 C34 C35 119.9(5) . . ?
C33 C34 H34 120.1 . . ?
C35 C34 H34 120.1 . . ?
C34 C35 C30 120.9(4) . . ?
C34 C35 H35 119.6 . . ?
C30 C35 H35 119.6 . . ?
Cl3 C36 Cl4 112.6(3) . . ?
Cl3 C36 H36A 109.1 . . ?
Cl4 C36 H36A 109.1 . . ?
Cl3 C36 H36B 109.1 . . ?
Cl4 C36 H36B 109.1 . . ?
H36A C36 H36B 107.8 . . ?
Cl6B C37 Cl5 149.9(4) . . ?
Cl6B C37 Cl5B 117.2(4) . . ?
Cl5 C37 Cl6 114.3(3) . . ?
Cl5B C37 Cl6 80.1(3) . . ?
Cl6B C37 H37A 80.7 . . ?
Cl5 C37 H37A 108.7 . . ?
Cl5B C37 H37A 127.2 . . ?
Cl6 C37 H37A 108.7 . . ?
Cl6B C37 H37B 94.6 . . ?
Cl5 C37 H37B 108.7 . . ?
Cl5B C37 H37B 118.7 . . ?
Cl6 C37 H37B 108.7 . . ?
H37A C37 H37B 107.6 . . ?
C1 N1 C12 119.0(4) . . ?
C1 N1 Pd1 127.7(3) . . ?
C12 N1 Pd1 113.3(3) . . ?
C11 N2 C10 113.5(3) . . ?
C11 N2 Pd1 107.9(2) . . ?
C10 N2 Pd1 121.2(3) . . ?
C11 N2 H2N 107(4) . . ?
C10 N2 H2N 106(4) . . ?
Pd1 N2 H2N 99(4) . . ?
C14 N3 C18 119.7(4) . . ?
C25 N4 C29 118.0(4) . . ?
N1 Pd1 N2 82.09(13) . . ?
N1 Pd1 Cl1 93.27(11) . . ?
N2 Pd1 Cl1 174.44(10) . . ?
N1 Pd1 Cl2 177.58(11) . . ?
N2 Pd1 Cl2 96.37(9) . . ?
Cl1 Pd1 Cl2 88.37(4) . . ?

loop_
_geom_bond_atom_site_label_1
_geom_bond_atom_site_label_2
_geom_bond_distance
_geom_bond_site_symmetry_2
_geom_bond_publ_flag
C1 N1 1.327(6) . ?
C1 C2 1.402(7) . ?
C1 H1 0.9500 . ?
C2 C3 1.367(7) . ?
C2 H2 0.9500 . ?
C3 C4 1.417(6) . ?
C3 H3 0.9500 . ?
C4 C5 1.408(6) . ?
C4 C12 1.423(5) . ?
C5 C6 1.367(6) . ?
C5 H5 0.9500 . ?
C6 C7 1.424(6) . ?
C6 H6 0.9500 . ?
C7 C11 1.377(6) . ?
C7 C8 1.469(6) . ?
C8 C9 1.335(6) . ?
C8 C25 1.491(6) . ?
C9 C10 1.518(6) . ?
C9 H9 0.9500 . ?
C10 N2 1.499(5) . ?
C10 C13 1.527(6) . ?
C10 C14 1.532(6) . ?
C11 C12 1.403(6) . ?
C11 N2 1.462(5) . ?
C12 N1 1.373(5) . ?
C13 H13A 0.9800 . ?
C13 H13B 0.9800 . ?
C13 H13C 0.9800 . ?
C14 N3 1.326(7) . ?
C14 C15 1.394(7) . ?
C15 C16 1.388(8) . ?
C15 H15 0.9500 . ?
C16 C17 1.369(9) . ?
C16 H16 0.9500 . ?
C17 C18 1.399(8) . ?
C17 H17 0.9500 . ?
C18 N3 1.347(6) . ?
C18 C19 1.483(9) . ?
C19 C24 1.364(9) . ?
C19 C20 1.397(8) . ?
C20 C21 1.385(13) . ?
C20 H20 0.9500 . ?
C21 C22 1.350(14) . ?
C21 H21 0.9500 . ?
C22 C23 1.368(11) . ?
C22 H22 0.9500 . ?
C23 C24 1.392(10) . ?
C23 H23 0.9500 . ?
C24 H24 0.9500 . ?
C25 N4 1.341(6) . ?
C25 C26 1.390(6) . ?
C26 C27 1.378(7) . ?
C26 H26 0.9500 . ?
C27 C28 1.381(7) . ?
C27 H27 0.9500 . ?
C28 C29 1.391(6) . ?
C28 H28 0.9500 . ?
C29 N4 1.348(5) . ?
C29 C30 1.492(6) . ?
C30 C35 1.393(7) . ?
C30 C31 1.401(6) . ?
C31 C32 1.383(7) . ?
C31 H31 0.9500 . ?
C32 C33 1.382(8) . ?
C32 H32 0.9500 . ?
C33 C34 1.384(8) . ?
C33 H33 0.9500 . ?
C34 C35 1.385(7) . ?
C34 H34 0.9500 . ?
C35 H35 0.9500 . ?
C36 Cl3 1.736(7) . ?
C36 Cl4 1.759(6) . ?
C36 H36A 0.9900 . ?
C36 H36B 0.9900 . ?
C37 Cl6B 1.602(6) . ?
C37 Cl5 1.625(6) . ?
C37 Cl5B 1.805(6) . ?
C37 Cl6 1.854(6) . ?
C37 H37A 0.9900 . ?
C37 H37B 0.9900 . ?
N1 Pd1 2.028(3) . ?
N2 Pd1 2.111(4) . ?
N2 H2N 0.86(6) . ?
Cl1 Pd1 2.2910(12) . ?
Cl2 Pd1 2.2976(11) . ?

loop_
_geom_hbond_atom_site_label_D
_geom_hbond_atom_site_label_H
_geom_hbond_atom_site_label_A
_geom_hbond_distance_DH
_geom_hbond_distance_HA
_geom_hbond_distance_DA
_geom_hbond_angle_DHA
_geom_hbond_site_symmetry_A
N2 H2N N3 0.86(6) 2.16(6) 2.663(5) 117(5) .
N2 H2N Cl1 0.86(6) 2.89(6) 3.518(4) 131(5) 2_665

loop_
_geom_torsion_atom_site_label_1
_geom_torsion_atom_site_label_2
_geom_torsion_atom_site_label_3
_geom_torsion_atom_site_label_4
_geom_torsion
_geom_torsion_site_symmetry_1
_geom_torsion_site_symmetry_2
_geom_torsion_site_symmetry_3
_geom_torsion_site_symmetry_4
_geom_torsion_publ_flag
N1 C1 C2 C3 0.2(8) . . . . ?
C1 C2 C3 C4 -0.9(8) . . . . ?
C2 C3 C4 C5 177.9(5) . . . . ?
C2 C3 C4 C12 -0.5(7) . . . . ?
C3 C4 C5 C6 -177.9(5) . . . . ?
C12 C4 C5 C6 0.5(7) . . . . ?
C4 C5 C6 C7 -1.9(7) . . . . ?
C5 C6 C7 C11 0.2(7) . . . . ?
C5 C6 C7 C8 178.3(4) . . . . ?
C11 C7 C8 C9 11.1(6) . . . . ?
C6 C7 C8 C9 -167.0(4) . . . . ?
C11 C7 C8 C25 -172.9(4) . . . . ?
C6 C7 C8 C25 9.0(6) . . . . ?
C7 C8 C9 C10 -2.3(7) . . . . ?
C25 C8 C9 C10 -178.4(4) . . . . ?
C8 C9 C10 N2 -21.9(6) . . . . ?
C8 C9 C10 C13 98.1(5) . . . . ?
C8 C9 C10 C14 -138.2(5) . . . . ?
C6 C7 C11 C12 2.7(6) . . . . ?
C8 C7 C11 C12 -175.4(4) . . . . ?
C6 C7 C11 N2 -175.2(4) . . . . ?
C8 C7 C11 N2 6.7(6) . . . . ?
C7 C11 C12 N1 174.3(4) . . . . ?
N2 C11 C12 N1 -7.7(6) . . . . ?
C7 C11 C12 C4 -4.0(6) . . . . ?
N2 C11 C12 C4 174.0(4) . . . . ?
C5 C4 C12 N1 -175.9(4) . . . . ?
C3 C4 C12 N1 2.6(6) . . . . ?
C5 C4 C12 C11 2.4(6) . . . . ?
C3 C4 C12 C11 -179.1(4) . . . . ?
N2 C10 C14 N3 -31.1(5) . . . . ?
C9 C10 C14 N3 88.0(5) . . . . ?
C13 C10 C14 N3 -152.5(4) . . . . ?
N2 C10 C14 C15 155.5(4) . . . . ?
C9 C10 C14 C15 -85.3(5) . . . . ?
C13 C10 C14 C15 34.1(6) . . . . ?
N3 C14 C15 C16 3.2(7) . . . . ?
C10 C14 C15 C16 176.0(4) . . . . ?
C14 C15 C16 C17 -1.7(8) . . . . ?
C15 C16 C17 C18 -0.5(8) . . . . ?
C16 C17 C18 N3 1.5(7) . . . . ?
C16 C17 C18 C19 -177.2(5) . . . . ?
N3 C18 C19 C24 -10.0(7) . . . . ?
C17 C18 C19 C24 168.7(5) . . . . ?
N3 C18 C19 C20 170.3(5) . . . . ?
C17 C18 C19 C20 -11.0(8) . . . . ?
C24 C19 C20 C21 1.6(10) . . . . ?
C18 C19 C20 C21 -178.6(7) . . . . ?
C19 C20 C21 C22 -0.8(13) . . . . ?
C20 C21 C22 C23 -0.1(14) . . . . ?
C21 C22 C23 C24 0.2(13) . . . . ?
C20 C19 C24 C23 -1.5(10) . . . . ?
C18 C19 C24 C23 178.7(6) . . . . ?
C22 C23 C24 C19 0.7(12) . . . . ?
C9 C8 C25 N4 -124.9(5) . . . . ?
C7 C8 C25 N4 59.2(5) . . . . ?
C9 C8 C25 C26 53.8(6) . . . . ?
C7 C8 C25 C26 -122.0(5) . . . . ?
N4 C25 C26 C27 1.2(7) . . . . ?
C8 C25 C26 C27 -177.5(4) . . . . ?
C25 C26 C27 C28 0.6(8) . . . . ?
C26 C27 C28 C29 -1.1(8) . . . . ?
C27 C28 C29 N4 -0.1(7) . . . . ?
C27 C28 C29 C30 179.1(4) . . . . ?
N4 C29 C30 C35 29.2(6) . . . . ?
C28 C29 C30 C35 -150.1(4) . . . . ?
N4 C29 C30 C31 -150.1(4) . . . . ?
C28 C29 C30 C31 30.6(6) . . . . ?
C35 C30 C31 C32 -1.0(7) . . . . ?
C29 C30 C31 C32 178.3(4) . . . . ?
C30 C31 C32 C33 0.5(7) . . . . ?
C31 C32 C33 C34 0.4(8) . . . . ?
C32 C33 C34 C35 -0.8(8) . . . . ?
C33 C34 C35 C30 0.3(7) . . . . ?
C31 C30 C35 C34 0.6(7) . . . . ?
C29 C30 C35 C34 -178.8(4) . . . . ?
C2 C1 N1 C12 1.8(7) . . . . ?
C2 C1 N1 Pd1 -176.7(4) . . . . ?
C11 C12 N1 C1 178.4(4) . . . . ?
C4 C12 N1 C1 -3.3(6) . . . . ?
C11 C12 N1 Pd1 -2.9(5) . . . . ?
C4 C12 N1 Pd1 175.4(3) . . . . ?
C7 C11 N2 C10 -31.4(5) . . . . ?
C12 C11 N2 C10 150.6(4) . . . . ?
C7 C11 N2 Pd1 -168.6(3) . . . . ?
C12 C11 N2 Pd1 13.4(4) . . . . ?
C9 C10 N2 C11 36.4(5) . . . . ?
C13 C10 N2 C11 -83.2(4) . . . . ?
C14 C10 N2 C11 151.7(3) . . . . ?
C9 C10 N2 Pd1 167.3(3) . . . . ?
C13 C10 N2 Pd1 47.7(4) . . . . ?
C14 C10 N2 Pd1 -77.4(4) . . . . ?
C15 C14 N3 C18 -2.3(7) . . . . ?
C10 C14 N3 C18 -175.4(4) . . . . ?
C17 C18 N3 C14 -0.1(7) . . . . ?
C19 C18 N3 C14 178.6(4) . . . . ?
C26 C25 N4 C29 -2.3(6) . . . . ?
C8 C25 N4 C29 176.4(4) . . . . ?
C28 C29 N4 C25 1.7(6) . . . . ?
C30 C29 N4 C25 -177.5(4) . . . . ?
C1 N1 Pd1 N2 -173.3(4) . . . . ?
C12 N1 Pd1 N2 8.1(3) . . . . ?
C1 N1 Pd1 Cl1 3.6(4) . . . . ?
C12 N1 Pd1 Cl1 -174.9(3) . . . . ?
C11 N2 Pd1 N1 -11.3(3) . . . . ?
C10 N2 Pd1 N1 -144.6(3) . . . . ?
C11 N2 Pd1 Cl2 166.8(2) . . . . ?
C10 N2 Pd1 Cl2 33.5(3) . . . . ?
